data_2218356
loop_
_publ_author_name
'Fun, Hoong-Kun'
'Jebas, Samuel Robinson'
'Razak, Ibrahim Abdul'
'Karthikeyan, M. S.'
'Patil, P. S.'
'Dharmaprakash, S. M.'

_publ_section_title
;
 2,3-Dibromo-1-(2,4-dichloro-5-fluorophenyl)-3-phenylpropan-1-one
;
_journal_coeditor_code CI2588
_journal_issue 6
_journal_name_full 'Acta Crystallographica Section E'
_journal_page_first o1039
_journal_paper_doi 10.1107/S1600536808013238
_journal_volume 64
_journal_year 2008
_chemical_formula_iupac 'C15 H9 Br2 Cl2 F O'
_chemical_formula_moiety 'C15 H9 Br2 Cl2 F O'
_chemical_formula_sum 'C15 H9 Br2 Cl2 F O'
_chemical_formula_weight 454.94
_chemical_name_common 2,3-Dibromo-1-(2,4-dichloro-5-fluorophenyl)-3-phenylpropan-1-one
_chemical_name_systematic
;
2,3-Dibromo-1-(2,4-dichloro-5-fluorophenyl)-3-phenylpropan-1-one
;
_space_group_IT_number 61
_symmetry_cell_setting orthorhombic
_symmetry_space_group_name_Hall '-P 2ac 2ab'
_symmetry_space_group_name_H-M 'P b c a'
_atom_sites_solution_hydrogens geom
_atom_sites_solution_primary direct
_atom_sites_solution_secondary difmap
_audit_creation_method SHELXL-97
_cell_angle_alpha 90.00
_cell_angle_beta 90.00
_cell_angle_gamma 90.00
_cell_formula_units_Z 8
_cell_length_a 7.12320(10)
_cell_length_b 10.0757(2)
_cell_length_c 43.0262(7)
_cell_measurement_reflns_used 4782
_cell_measurement_temperature 100(2)
_cell_measurement_theta_max 28.09
_cell_measurement_theta_min 2.84
_cell_volume 3088.04(9)
_computing_cell_refinement 'APEX2 (Bruker, 2005)'
_computing_data_collection 'APEX2 (Bruker, 2005)'
_computing_data_reduction 'SAINT (Bruker, 2005)'
_computing_molecular_graphics 'SHELXTL (Sheldrick, 2008)'
_computing_publication_material
;
SHELXTL (Sheldrick, 2008) and PLATON (Spek, 2003)
;
_computing_structure_refinement 'SHELXTL (Sheldrick, 2008)'
_computing_structure_solution 'SHELXTL (Sheldrick, 2008)'
_diffrn_ambient_temperature 100(2)
_diffrn_measured_fraction_theta_full 0.997
_diffrn_measured_fraction_theta_max 0.997
_diffrn_measurement_device_type 'Bruker SMART APEXII CCD area-detector'
_diffrn_measurement_method '\f and \w'
_diffrn_radiation_monochromator graphite
_diffrn_radiation_source 'fine-focus sealed tube'
_diffrn_radiation_type MoK\a
_diffrn_radiation_wavelength 0.71073
_diffrn_reflns_av_R_equivalents 0.0564
_diffrn_reflns_av_sigmaI/netI 0.0650
_diffrn_reflns_limit_h_max 8
_diffrn_reflns_limit_h_min -10
_diffrn_reflns_limit_k_max 15
_diffrn_reflns_limit_k_min -15
_diffrn_reflns_limit_l_max 66
_diffrn_reflns_limit_l_min -52
_diffrn_reflns_number 26343
_diffrn_reflns_theta_full 33.15
_diffrn_reflns_theta_max 33.15
_diffrn_reflns_theta_min 0.95
_diffrn_standards_number 0
_exptl_absorpt_coefficient_mu 5.600
_exptl_absorpt_correction_T_max 0.5077
_exptl_absorpt_correction_T_min 0.2112
_exptl_absorpt_correction_type multi-scan
_exptl_absorpt_process_details '(SADABS; Bruker, 2005)'
_exptl_crystal_colour colourless
_exptl_crystal_density_diffrn 1.957
_exptl_crystal_density_method 'not measured'
_exptl_crystal_description Block
_exptl_crystal_F_000 1760
_exptl_crystal_size_max 0.40
_exptl_crystal_size_mid 0.24
_exptl_crystal_size_min 0.14
_refine_diff_density_max 0.772
_refine_diff_density_min -0.759
_refine_ls_extinction_method none
_refine_ls_goodness_of_fit_ref 0.985
_refine_ls_hydrogen_treatment constr
_refine_ls_matrix_type full
_refine_ls_number_parameters 227
_refine_ls_number_reflns 5857
_refine_ls_number_restraints 60
_refine_ls_restrained_S_all 0.985
_refine_ls_R_factor_all 0.0848
_refine_ls_R_factor_gt 0.0408
_refine_ls_shift/su_max 0.001
_refine_ls_shift/su_mean 0.000
_refine_ls_structure_factor_coef Fsqd
_refine_ls_weighting_details 'calc w=1/[\s^2^(Fo^2^)+(0.0309P)^2^+2.3603P] where P=(Fo^2^+2Fc^2^)/3'
_refine_ls_weighting_scheme calc
_refine_ls_wR_factor_gt 0.0724
_refine_ls_wR_factor_ref 0.0891
_reflns_number_gt 3681
_reflns_number_total 5857
_reflns_threshold_expression I>2\s(I)
_cod_data_source_file ci2588.cif
_cod_data_source_block I
_cod_depositor_comments
;
The following automatic conversions were performed:
'_symmetry_cell_setting' value 'Orthorhombic' changed to 'orthorhombic'
according to '/home/saulius/struct/CIF-dictionaries/cif_core.dic'
dictionary named 'cif_core.dic' version 2.4.1 from 2010-06-29.

Automatic conversion script
Id: cif_fix_enum 1527 2010-12-29 10:47:43Z saulius 

The following automatic conversions were performed:

'_symmetry_cell_setting' value 'Orthorhombic' changed to
'orthorhombic' according to
/home/saulius/struct/CIF-dictionaries/cif_core.dic dictionary named
'cif_core.dic' version 2.4.1 from 2010-06-29.

Automatic conversion script
Id: cif_fix_values 1715 2011-07-08 13:25:40Z adriana 
;
_cod_database_code 2218356
_cod_database_fobs_code 2218356

loop_
_symmetry_equiv_pos_as_xyz
'x, y, z'
'-x+1/2, -y, z+1/2'
'x+1/2, -y+1/2, -z'
'-x, y+1/2, -z+1/2'
'-x, -y, -z'
'x-1/2, y, -z-1/2'
'-x+1/2, y+1/2, z'
'x, -y-1/2, z-1/2'

loop_
_atom_site_type_symbol
_atom_site_label
_atom_site_fract_x
_atom_site_fract_y
_atom_site_fract_z
_atom_site_U_iso_or_equiv
_atom_site_adp_type
_atom_site_calc_flag
_atom_site_refinement_flags
_atom_site_occupancy
_atom_site_disorder_assembly
_atom_site_disorder_group
Cl Cl1 0.58123(10) 0.31692(7) -0.003788(15) 0.02739(16) Uani d . 1 A .
Cl Cl2 0.62659(10) -0.10513(7) 0.070833(16) 0.02701(16) Uani d . 1 A .
F F1 0.3512(3) 0.42768(15) 0.04559(4) 0.0314(4) Uani d . 1 . .
O O1 0.3888(3) -0.05963(18) 0.12256(4) 0.0211(4) Uani d . 1 A .
C C1 0.0038(4) 0.0604(3) 0.21381(6) 0.0229(6) Uani d . 1 A .
H H1 0.0475 -0.0286 0.2151 0.028 Uiso calc R 1 . .
C C2 -0.0915(4) 0.1152(3) 0.23859(6) 0.0243(6) Uani d . 1 . .
H H2 -0.1147 0.0635 0.2567 0.029 Uiso calc R 1 . .
C C3 -0.1533(4) 0.2449(3) 0.23723(7) 0.0273(6) Uani d . 1 . .
H H3 -0.2197 0.2822 0.2543 0.033 Uiso calc R 1 . .
C C4 -0.1181(4) 0.3209(3) 0.21087(7) 0.0260(6) Uani d . 1 . .
H H4 -0.1581 0.4107 0.2100 0.031 Uiso calc R 1 . .
C C5 -0.0250(5) 0.2651(3) 0.18597(7) 0.0290(7) Uani d . 1 A .
H H5 -0.0025 0.3166 0.1679 0.035 Uiso calc R 1 . .
C C6 0.0365(4) 0.1337(3) 0.18715(6) 0.0265(6) Uani d D 1 . .
C C9 0.3635(4) 0.0567(3) 0.11688(6) 0.0189(5) Uani d D 1 . .
C C10 0.4255(4) 0.1189(2) 0.08738(6) 0.0176(5) Uani d . 1 A .
C C11 0.3646(4) 0.2472(3) 0.07982(6) 0.0222(6) Uani d . 1 . .
H H11 0.2883 0.2949 0.0941 0.027 Uiso calc R 1 A .
C C12 0.4138(4) 0.3047(3) 0.05211(6) 0.0216(6) Uani d . 1 A .
C C13 0.5258(4) 0.2405(3) 0.03074(6) 0.0196(5) Uani d . 1 . .
C C14 0.5896(4) 0.1134(3) 0.03752(6) 0.0203(5) Uani d . 1 A .
H H14 0.6673 0.0677 0.0231 0.024 Uiso calc R 1 . .
C C15 0.5397(4) 0.0535(2) 0.06529(6) 0.0185(5) Uani d . 1 . .
Br Br1 0.4779(3) 0.1813(3) 0.17334(5) 0.0279(4) Uani d PDU 0.834(6) A 1
Br Br2 -0.06956(14) 0.02708(17) 0.12693(3) 0.0296(2) Uani d PDU 0.834(6) A 1
C C7 0.1226(5) 0.0653(3) 0.15969(7) 0.0194(8) Uani d PDU 0.834(6) A 1
H H7 0.1772 -0.0209 0.1668 0.023 Uiso calc PR 0.834(6) A 1
C C8 0.2737(5) 0.1420(4) 0.14272(7) 0.0190(8) Uani d PDU 0.834(6) A 1
H H8 0.2216 0.2261 0.1339 0.023 Uiso calc PR 0.834(6) A 1
Br Br1A -0.0440(7) 0.0638(6) 0.11951(14) 0.0265(8) Uani d PDU 0.166(6) A 2
Br Br2A 0.4743(16) 0.1862(16) 0.1704(2) 0.0222(16) Uani d PDU 0.166(6) A 2
C C7A 0.2193(14) 0.0999(16) 0.1700(3) 0.028(5) Uani d PDU 0.166(6) A 2
H H7A 0.2405 0.0025 0.1728 0.033 Uiso calc PR 0.166(6) A 2
C C8A 0.2088(11) 0.1248(14) 0.1348(3) 0.015(4) Uani d PDU 0.166(6) A 2
H H8A 0.2190 0.2225 0.1311 0.018 Uiso calc PR 0.166(6) A 2

loop_
_atom_site_aniso_label
_atom_site_aniso_U_11
_atom_site_aniso_U_22
_atom_site_aniso_U_33
_atom_site_aniso_U_12
_atom_site_aniso_U_13
_atom_site_aniso_U_23
Cl1 0.0264(4) 0.0359(4) 0.0198(3) 0.0014(3) 0.0055(3) 0.0042(3)
Cl2 0.0290(4) 0.0221(3) 0.0300(3) 0.0083(3) 0.0061(3) -0.0018(3)
F1 0.0442(11) 0.0200(8) 0.0302(9) 0.0078(8) 0.0112(8) 0.0069(7)
O1 0.0246(11) 0.0173(9) 0.0214(9) 0.0019(8) -0.0011(8) -0.0018(7)
C1 0.0237(15) 0.0222(13) 0.0229(13) -0.0004(12) 0.0020(11) 0.0000(10)
C2 0.0224(15) 0.0293(15) 0.0212(13) -0.0056(12) 0.0026(11) 0.0010(11)
C3 0.0224(16) 0.0323(16) 0.0271(15) -0.0049(13) 0.0061(12) -0.0067(12)
C4 0.0217(15) 0.0226(14) 0.0338(15) 0.0022(12) 0.0043(12) -0.0038(12)
C5 0.0381(19) 0.0219(14) 0.0270(15) 0.0049(13) 0.0102(13) 0.0045(11)
C6 0.0322(18) 0.0248(14) 0.0226(13) 0.0052(13) 0.0082(12) 0.0013(11)
C9 0.0190(14) 0.0173(12) 0.0203(13) -0.0010(11) 0.0019(10) -0.0016(10)
C10 0.0183(13) 0.0148(12) 0.0198(12) -0.0012(10) 0.0021(10) -0.0022(9)
C11 0.0250(15) 0.0176(13) 0.0239(13) 0.0009(12) 0.0051(11) -0.0021(10)
C12 0.0237(14) 0.0165(12) 0.0245(13) -0.0004(11) 0.0011(11) 0.0019(10)
C13 0.0182(14) 0.0249(14) 0.0158(12) -0.0051(11) 0.0010(10) -0.0012(10)
C14 0.0171(13) 0.0245(14) 0.0192(12) 0.0008(11) 0.0025(10) -0.0054(10)
C15 0.0144(13) 0.0165(12) 0.0244(13) -0.0008(10) -0.0013(10) -0.0034(10)
Br1 0.0181(5) 0.0296(5) 0.0359(9) -0.0023(4) -0.0012(5) -0.0105(7)
Br2 0.0212(3) 0.0379(5) 0.0296(4) -0.0013(3) -0.0041(3) -0.0111(3)
C7 0.0208(18) 0.0182(15) 0.0191(15) 0.0007(13) -0.0027(13) -0.0016(12)
C8 0.022(2) 0.0175(16) 0.0173(17) -0.0011(15) -0.0004(15) -0.0024(12)
Br1A 0.0242(14) 0.0302(17) 0.0252(16) -0.0071(12) -0.0074(11) 0.0019(12)
Br2A 0.030(3) 0.031(3) 0.0061(13) -0.008(2) 0.0041(14) -0.0099(13)
C7A 0.027(8) 0.021(7) 0.035(8) -0.010(6) -0.010(6) 0.006(6)
C8A 0.015(7) 0.014(7) 0.016(7) -0.005(6) -0.007(5) 0.003(5)

loop_
_atom_type_symbol
_atom_type_description
_atom_type_scat_dispersion_real
_atom_type_scat_dispersion_imag
_atom_type_scat_source
C C 0.0033 0.0016 'International Tables Vol C Tables 4.2.6.8 and 6.1.1.4'
H H 0.0000 0.0000 'International Tables Vol C Tables 4.2.6.8 and 6.1.1.4'
Br Br -0.2901 2.4595 'International Tables Vol C Tables 4.2.6.8 and 6.1.1.4'
Cl Cl 0.1484 0.1585 'International Tables Vol C Tables 4.2.6.8 and 6.1.1.4'
F F 0.0171 0.0103 'International Tables Vol C Tables 4.2.6.8 and 6.1.1.4'
O O 0.0106 0.0060 'International Tables Vol C Tables 4.2.6.8 and 6.1.1.4'

loop_
_geom_angle_atom_site_label_1
_geom_angle_atom_site_label_2
_geom_angle_atom_site_label_3
_geom_angle
C2 C1 C6 120.6(3)
C2 C1 H1 119.7
C6 C1 H1 119.7
C1 C2 C3 120.2(3)
C1 C2 H2 119.9
C3 C2 H2 119.9
C2 C3 C4 119.9(3)
C2 C3 H3 120.1
C4 C3 H3 120.1
C5 C4 C3 119.7(3)
C5 C4 H4 120.2
C3 C4 H4 120.2
C4 C5 C6 120.6(3)
C4 C5 H5 119.7
C6 C5 H5 119.7
C1 C6 C5 118.9(3)
C1 C6 C7 118.5(3)
C5 C6 C7 122.4(3)
C1 C6 C7A 115.1(6)
C5 C6 C7A 117.3(6)
O1 C9 C10 122.5(2)
O1 C9 C8A 116.5(6)
C10 C9 C8A 117.6(6)
O1 C9 C8 117.1(2)
C10 C9 C8 120.3(2)
C11 C10 C15 116.9(2)
C11 C10 C9 119.7(2)
C15 C10 C9 123.4(2)
C12 C11 C10 120.8(2)
C12 C11 H11 119.6
C10 C11 H11 119.6
F1 C12 C11 119.0(2)
F1 C12 C13 119.0(2)
C11 C12 C13 122.0(2)
C12 C13 C14 118.8(2)
C12 C13 Cl1 119.9(2)
C14 C13 Cl1 121.3(2)
C15 C14 C13 119.9(2)
C15 C14 H14 120.0
C13 C14 H14 120.0
C14 C15 C10 121.6(2)
C14 C15 Cl2 115.5(2)
C10 C15 Cl2 122.9(2)
C6 C7 C8 115.9(3)
C6 C7 Br2 111.3(2)
C8 C7 Br2 104.2(2)
C6 C7 H7 108.4
C8 C7 H7 108.4
Br2 C7 H7 108.4
C7 C8 C9 110.9(3)
C7 C8 Br1 107.5(2)
C9 C8 Br1 106.5(2)
C7 C8 H8 110.6
C9 C8 H8 110.6
Br1 C8 H8 110.6
C8A C7A C6 113.4(8)
C8A C7A Br2A 89.1(7)
C6 C7A Br2A 131.6(9)
C8A C7A H7A 106.7
C6 C7A H7A 106.7
Br2A C7A H7A 106.7
C9 C8A C7A 113.2(8)
C9 C8A Br1A 110.3(6)
C7A C8A Br1A 108.4(8)
C9 C8A H8A 108.3
C7A C8A H8A 108.3
Br1A C8A H8A 108.3

loop_
_geom_bond_atom_site_label_1
_geom_bond_atom_site_label_2
_geom_bond_distance
Cl1 C13 1.719(3)
Cl2 C15 1.731(3)
F1 C12 1.346(3)
O1 C9 1.211(3)
C1 C2 1.380(4)
C1 C6 1.384(4)
C1 H1 0.95
C2 C3 1.380(4)
C2 H2 0.95
C3 C4 1.391(4)
C3 H3 0.95
C4 C5 1.380(4)
C4 H4 0.95
C5 C6 1.395(4)
C5 H5 0.95
C6 C7 1.499(4)
C6 C7A 1.536(9)
C9 C10 1.483(4)
C9 C8A 1.509(9)
C9 C8 1.544(4)
C10 C11 1.402(4)
C10 C15 1.414(4)
C11 C12 1.371(4)
C11 H11 0.95
C12 C13 1.379(4)
C13 C14 1.390(4)
C14 C15 1.385(4)
C14 H14 0.95
Br1 C8 2.002(4)
Br2 C7 2.002(3)
C7 C8 1.513(4)
C7 H7 1.00
C8 H8 1.00
Br1A C8A 2.013(8)
Br2A C7A 2.014(8)
C7A C8A 1.535(9)
C7A H7A 1.00
C8A H8A 1.00

loop_
_geom_hbond_atom_site_label_D
_geom_hbond_atom_site_label_H
_geom_hbond_atom_site_label_A
_geom_hbond_site_symmetry_A
_geom_hbond_distance_DH
_geom_hbond_distance_HA
_geom_hbond_distance_DA
_geom_hbond_angle_DHA
C5 H5 O1 7_555 0.95 2.45 3.392(4) 170
C8 H8 O1 7_555 1.00 2.35 3.336(4) 169
C11 H11 O1 7_555 0.95 2.29 3.229(3) 170
C3 H3 Cg1 6_455 0.95 2.96 3.652(3) 131

loop_
_geom_torsion_atom_site_label_1
_geom_torsion_atom_site_label_2
_geom_torsion_atom_site_label_3
_geom_torsion_atom_site_label_4
_geom_torsion
C6 C1 C2 C3 -0.9(4)
C1 C2 C3 C4 -0.5(4)
C2 C3 C4 C5 1.3(4)
C3 C4 C5 C6 -0.9(5)
C2 C1 C6 C5 1.4(5)
C2 C1 C6 C7 -173.7(3)
C2 C1 C6 C7A 148.2(6)
C4 C5 C6 C1 -0.5(5)
C4 C5 C6 C7 174.4(3)
C4 C5 C6 C7A -146.6(6)
O1 C9 C10 C11 169.1(3)
C8A C9 C10 C11 10.9(5)
C8 C9 C10 C11 -14.8(4)
O1 C9 C10 C15 -8.5(4)
C8A C9 C10 C15 -166.7(4)
C8 C9 C10 C15 167.6(3)
C15 C10 C11 C12 0.4(4)
C9 C10 C11 C12 -177.3(3)
C10 C11 C12 F1 179.5(2)
C10 C11 C12 C13 -0.7(4)
F1 C12 C13 C14 -179.8(2)
C11 C12 C13 C14 0.3(4)
F1 C12 C13 Cl1 -0.7(4)
C11 C12 C13 Cl1 179.4(2)
C12 C13 C14 C15 0.3(4)
Cl1 C13 C14 C15 -178.8(2)
C13 C14 C15 C10 -0.5(4)
C13 C14 C15 Cl2 179.5(2)
C11 C10 C15 C14 0.2(4)
C9 C10 C15 C14 177.8(3)
C11 C10 C15 Cl2 -179.9(2)
C9 C10 C15 Cl2 -2.2(4)
C1 C6 C7 C8 -137.6(3)
C5 C6 C7 C8 47.5(4)
C7A C6 C7 C8 -44.3(10)
C1 C6 C7 Br2 103.6(3)
C5 C6 C7 Br2 -71.2(4)
C7A C6 C7 Br2 -163.1(11)
C6 C7 C8 C9 174.9(3)
Br2 C7 C8 C9 -62.5(3)
C6 C7 C8 Br1 58.9(3)
Br2 C7 C8 Br1 -178.49(17)
O1 C9 C8 C7 -38.7(4)
C10 C9 C8 C7 145.0(3)
C8A C9 C8 C7 55.5(16)
O1 C9 C8 Br1 77.9(3)
C10 C9 C8 Br1 -98.3(3)
C8A C9 C8 Br1 172.1(18)
C1 C6 C7A C8A 151.0(9)
C5 C6 C7A C8A -61.6(12)
C7 C6 C7A C8A 46.7(9)
C1 C6 C7A Br2A -97.9(12)
C5 C6 C7A Br2A 49.5(13)
C7 C6 C7A Br2A 157.8(19)
O1 C9 C8A C7A 49.1(10)
C10 C9 C8A C7A -151.4(8)
C8 C9 C8A C7A -48.3(12)
O1 C9 C8A Br1A -72.6(8)
C10 C9 C8A Br1A 86.9(8)
C8 C9 C8A Br1A -170(2)
C6 C7A C8A C9 -163.6(8)
Br2A C7A C8A C9 60.7(10)
C6 C7A C8A Br1A -40.8(13)
Br2A C7A C8A Br1A -176.6(8)
